data_7704234
loop_
_publ_author_name
'Musongong, Joseph T.'
'Otang, Mathew E.'
'Mash, Brandon L.'
'Zeller, Matthias'
'Stahl, Lothar'

_publ_section_title
;
 Covalent and ionic bonding in bi- and tricyclic Group 15 amides:
 equidistant P-I and As-I bonds and fluxional cations.
;
_journal_issue 19
_journal_name_full 'Dalton transactions (Cambridge, England : 2003)'
_journal_page_first 6341
_journal_page_last 6354
_journal_paper_doi 10.1039/d0dt01163k
_journal_volume 49
_journal_year 2020
_chemical_formula_moiety 'C22 H54 Bi N5 P2 Si2'
_chemical_formula_sum 'C22 H54 Bi N5 P2 Si2'
_chemical_formula_weight 715.80
_chemical_melting_point 485.0(10)
_chemical_properties_physical Air-sensitive,Moisture-sensitive
_space_group_crystal_system monoclinic
_space_group_IT_number 14
_space_group_name_Hall '-P 2ybc'
_space_group_name_H-M_alt 'P 1 21/c 1'
_atom_sites_solution_hydrogens geom
_atom_sites_solution_primary direct
_audit_creation_date 2020-03-16
_audit_creation_method
;
Olex2 1.2
(compiled 2018.05.29 svn.r3508 for OlexSys, GUI svn.r5506)
;
_audit_update_record
;
2020-03-21 deposited with the CCDC.	2020-04-21 downloaded from the CCDC.
;
_cell_angle_alpha 90
_cell_angle_beta 96.409(3)
_cell_angle_gamma 90
_cell_formula_units_Z 4
_cell_length_a 16.4218(12)
_cell_length_b 10.8323(8)
_cell_length_c 18.0205(14)
_cell_measurement_reflns_used 9969
_cell_measurement_temperature 100.04
_cell_measurement_theta_max 33.10
_cell_measurement_theta_min 2.95
_cell_volume 3185.6(4)
_computing_molecular_graphics 'Olex2 (Dolomanov et al., 2009)'
_computing_publication_material 'Olex2 (Dolomanov et al., 2009)'
_computing_structure_refinement 'XL (Sheldrick, 2008)'
_computing_structure_solution 'ShelXS (Sheldrick, 2008)'
_diffrn_ambient_temperature 100.04
_diffrn_measured_fraction_theta_full 0.999
_diffrn_measured_fraction_theta_max 0.988
_diffrn_measurement_device_type 'Bruker APEX-II CCD'
_diffrn_measurement_method '\f and \w scans'
_diffrn_radiation_type MoK\a
_diffrn_radiation_wavelength 0.71073
_diffrn_reflns_av_R_equivalents 0.0344
_diffrn_reflns_av_unetI/netI 0.0376
_diffrn_reflns_Laue_measured_fraction_full 0.999
_diffrn_reflns_Laue_measured_fraction_max 0.988
_diffrn_reflns_limit_h_max 24
_diffrn_reflns_limit_h_min -25
_diffrn_reflns_limit_k_max 16
_diffrn_reflns_limit_k_min -16
_diffrn_reflns_limit_l_max 27
_diffrn_reflns_limit_l_min -25
_diffrn_reflns_number 38046
_diffrn_reflns_point_group_measured_fraction_full 0.999
_diffrn_reflns_point_group_measured_fraction_max 0.988
_diffrn_reflns_theta_full 25.242
_diffrn_reflns_theta_max 33.145
_diffrn_reflns_theta_min 1.248
_diffrn_standards_number 0
_exptl_absorpt_coefficient_mu 5.729
_exptl_absorpt_correction_T_max 0.522
_exptl_absorpt_correction_T_min 0.210
_exptl_absorpt_correction_type multi-scan
_exptl_absorpt_process_details SADABS
_exptl_crystal_colour 'clear light yellow'
_exptl_crystal_colour_lustre clear
_exptl_crystal_colour_modifier light
_exptl_crystal_colour_primary yellow
_exptl_crystal_density_diffrn 1.493
_exptl_crystal_description plate
_exptl_crystal_F_000 1448
_exptl_crystal_recrystallization_method 'Re-crystallisation from solvent: toluene'
_exptl_crystal_size_max 0.35
_exptl_crystal_size_mid 0.25
_exptl_crystal_size_min 0.12
_refine_diff_density_max 4.031
_refine_diff_density_min -3.499
_refine_diff_density_rms 0.195
_refine_ls_extinction_method none
_refine_ls_goodness_of_fit_ref 1.050
_refine_ls_hydrogen_treatment constr
_refine_ls_matrix_type full
_refine_ls_number_parameters 307
_refine_ls_number_reflns 12020
_refine_ls_number_restraints 0
_refine_ls_restrained_S_all 1.050
_refine_ls_R_factor_all 0.0340
_refine_ls_R_factor_gt 0.0287
_refine_ls_shift/su_max 0.022
_refine_ls_shift/su_mean 0.000
_refine_ls_structure_factor_coef Fsqd
_refine_ls_weighting_details 'w=1/[\s^2^(Fo^2^)+(0.0484P)^2^+2.2705P] where P=(Fo^2^+2Fc^2^)/3'
_refine_ls_weighting_scheme calc
_refine_ls_wR_factor_gt 0.0747
_refine_ls_wR_factor_ref 0.0836
_reflns_Friedel_coverage 0.000
_reflns_number_gt 10762
_reflns_number_total 12020
_reflns_threshold_expression 'I > 2\s(I)'
_cod_data_source_file d0dt01163k2.cif
_cod_data_source_block Joseph7_0m
_cod_depositor_comments
;
The following automatic conversions were performed:

data item '_chemical_melting_point' value '484-486' was changed to
'485.0(10)' -- the average value was taken and precision was
estimated.

Automatic conversion script
Id: cif_fix_values 7556 2019-12-06 15:28:31Z antanas 

 Adding full bibliography for 7704230--7704239.cif.
;
_cod_database_code 7704234
_shelx_shelxl_version_number 2014/7
_shelx_space_group_comment
;
The symmetry employed for this shelxl refinement is uniquely defined
by the following loop, which should always be used as a source of
symmetry information in preference to the above space-group names.
They are only intended as comments.
;
_shelx_estimated_absorpt_t_max 0.546
_shelx_estimated_absorpt_t_min 0.239
_olex2_refinement_description
;
1. Fixed Uiso
 At 1.5 times of:
  All C(H,H,H) groups
2.a Idealised Me refined as rotating group:
 C11(H11A,H11B,H11C), C12(H12A,H12B,H12C), C13(H13A,H13B,H13C), C21(H21A,H21B,
 H21C), C23(H23A,H23B,H23C), C22(H22A,H22B,H22C), C31(H31A,H31B,H31C), C32(H32A,
 H32B,H32C), C33(H33A,H33B,H33C), C41(H41A,H41B,H41C), C42(H42A,H42B,H42C),
 C43(H43A,H43B,H43C), C51(H51A,H51B,H51C), C52(H52A,H52B,H52C), C53(H53A,H53B,
 H53C), C60(H60A,H60B,H60C), C61(H61A,H61B,H61C), C62(H62A,H62B,H62C)
;
_olex2_submission_special_instructions 'No special instructions were received'

loop_
_space_group_symop_operation_xyz
'x, y, z'
'-x, y+1/2, -z+1/2'
'-x, -y, -z'
'x, -y-1/2, z-1/2'

loop_
_atom_site_label
_atom_site_type_symbol
_atom_site_fract_x
_atom_site_fract_y
_atom_site_fract_z
_atom_site_U_iso_or_equiv
_atom_site_adp_type
_atom_site_occupancy
_atom_site_site_symmetry_order
_atom_site_calc_flag
_atom_site_refinement_flags_posn
_atom_site_refinement_flags_adp
_atom_site_refinement_flags_occupancy
_atom_site_disorder_assembly
_atom_site_disorder_group
Bi1 Bi 0.21988(2) 0.30002(2) 0.31850(2) 0.00839(3) Uani 1 1 d . . . . .
P1 P 0.11911(4) 0.43776(6) 0.43750(3) 0.01031(11) Uani 1 1 d . . . . .
P2 P 0.16816(4) 0.58390(6) 0.33524(3) 0.00955(11) Uani 1 1 d . . . . .
Si1 Si 0.36784(4) 0.10342(7) 0.29347(4) 0.01229(12) Uani 1 1 d . . . . .
Si2 Si 0.42006(4) 0.28892(7) 0.41558(4) 0.01345(14) Uani 1 1 d . . . . .
N1 N 0.09783(12) 0.46272(19) 0.34097(11) 0.0097(3) Uani 1 1 d . . . . .
N2 N 0.18621(13) 0.5599(2) 0.43058(11) 0.0110(4) Uani 1 1 d . . . . .
N3 N 0.17524(14) 0.30933(19) 0.43031(13) 0.0124(4) Uani 1 1 d . . . . .
N4 N 0.24206(12) 0.50123(19) 0.30157(11) 0.0102(3) Uani 1 1 d . . . . .
N5 N 0.34609(13) 0.2296(2) 0.34803(12) 0.0120(4) Uani 1 1 d . . . . .
C10 C 0.01360(14) 0.4612(2) 0.30106(14) 0.0138(4) Uani 1 1 d . . . . .
C11 C 0.01925(17) 0.4720(3) 0.21753(15) 0.0205(5) Uani 1 1 d . . . . .
H11A H 0.0447 0.5510 0.2070 0.031 Uiso 1 1 calc GR . . . .
H11B H -0.0359 0.4678 0.1905 0.031 Uiso 1 1 calc GR . . . .
H11C H 0.0526 0.4041 0.2014 0.031 Uiso 1 1 calc GR . . . .
C12 C -0.03606(16) 0.5693(3) 0.32801(17) 0.0214(6) Uani 1 1 d . . . . .
H12A H -0.0388 0.5617 0.3819 0.032 Uiso 1 1 calc GR . . . .
H12B H -0.0916 0.5678 0.3018 0.032 Uiso 1 1 calc GR . . . .
H12C H -0.0094 0.6474 0.3176 0.032 Uiso 1 1 calc GR . . . .
C13 C -0.02655(17) 0.3388(3) 0.31796(17) 0.0217(6) Uani 1 1 d . . . . .
H13A H 0.0078 0.2703 0.3042 0.032 Uiso 1 1 calc GR . . . .
H13B H -0.0807 0.3333 0.2892 0.032 Uiso 1 1 calc GR . . . .
H13C H -0.0325 0.3341 0.3714 0.032 Uiso 1 1 calc GR . . . .
C20 C 0.20295(15) 0.6600(2) 0.48647(14) 0.0123(4) Uani 1 1 d . . . . .
C21 C 0.22824(17) 0.6016(3) 0.56258(14) 0.0174(5) Uani 1 1 d . . . . .
H21A H 0.1836 0.5496 0.5766 0.026 Uiso 1 1 calc GR . . . .
H21B H 0.2401 0.6667 0.6000 0.026 Uiso 1 1 calc GR . . . .
H21C H 0.2773 0.5509 0.5601 0.026 Uiso 1 1 calc GR . . . .
C23 C 0.27347(16) 0.7400(3) 0.46416(15) 0.0164(5) Uani 1 1 d . . . . .
H23A H 0.3218 0.6881 0.4606 0.025 Uiso 1 1 calc GR . . . .
H23B H 0.2867 0.8041 0.5019 0.025 Uiso 1 1 calc GR . . . .
H23C H 0.2570 0.7787 0.4157 0.025 Uiso 1 1 calc GR . . . .
C22 C 0.12663(17) 0.7405(3) 0.48965(16) 0.0180(5) Uani 1 1 d . . . . .
H22A H 0.1126 0.7809 0.4413 0.027 Uiso 1 1 calc GR . . . .
H22B H 0.1378 0.8033 0.5286 0.027 Uiso 1 1 calc GR . . . .
H22C H 0.0807 0.6887 0.5011 0.027 Uiso 1 1 calc GR . . . .
C30 C 0.17605(17) 0.2078(2) 0.48625(15) 0.0137(5) Uani 1 1 d . . . . .
C31 C 0.21582(19) 0.0930(3) 0.45793(17) 0.0206(5) Uani 1 1 d . . . . .
H31A H 0.1853 0.0666 0.4108 0.031 Uiso 1 1 calc GR . . . .
H31B H 0.2152 0.0268 0.4949 0.031 Uiso 1 1 calc GR . . . .
H31C H 0.2726 0.1116 0.4498 0.031 Uiso 1 1 calc GR . . . .
C32 C 0.08857(19) 0.1732(3) 0.5002(2) 0.0274(7) Uani 1 1 d . . . . .
H32A H 0.0627 0.2438 0.5223 0.041 Uiso 1 1 calc GR . . . .
H32B H 0.0902 0.1028 0.5345 0.041 Uiso 1 1 calc GR . . . .
H32C H 0.0569 0.1510 0.4527 0.041 Uiso 1 1 calc GR . . . .
C33 C 0.2231(2) 0.2513(3) 0.56003(17) 0.0291(7) Uani 1 1 d . . . . .
H33A H 0.2768 0.2833 0.5506 0.044 Uiso 1 1 calc GR . . . .
H33B H 0.2305 0.1817 0.5949 0.044 Uiso 1 1 calc GR . . . .
H33C H 0.1919 0.3167 0.5817 0.044 Uiso 1 1 calc GR . . . .
C40 C 0.28595(16) 0.5530(2) 0.24046(14) 0.0133(4) Uani 1 1 d . . . . .
C41 C 0.22616(18) 0.5777(3) 0.17029(15) 0.0205(5) Uani 1 1 d . . . . .
H41A H 0.1968 0.5015 0.1551 0.031 Uiso 1 1 calc GR . . . .
H41B H 0.2568 0.6061 0.1298 0.031 Uiso 1 1 calc GR . . . .
H41C H 0.1868 0.6414 0.1812 0.031 Uiso 1 1 calc GR . . . .
C42 C 0.35117(17) 0.4625(3) 0.22096(16) 0.0179(5) Uani 1 1 d . . . . .
H42A H 0.3903 0.4475 0.2652 0.027 Uiso 1 1 calc GR . . . .
H42B H 0.3801 0.4973 0.1811 0.027 Uiso 1 1 calc GR . . . .
H42C H 0.3251 0.3845 0.2040 0.027 Uiso 1 1 calc GR . . . .
C43 C 0.3277(2) 0.6745(3) 0.26714(19) 0.0233(6) Uani 1 1 d . . . . .
H43A H 0.2862 0.7337 0.2795 0.035 Uiso 1 1 calc GR . . . .
H43B H 0.3572 0.7085 0.2274 0.035 Uiso 1 1 calc GR . . . .
H43C H 0.3665 0.6588 0.3115 0.035 Uiso 1 1 calc GR . . . .
C51 C 0.42777(19) 0.1448(3) 0.21413(16) 0.0213(5) Uani 1 1 d . . . . .
H51A H 0.3950 0.1999 0.1795 0.032 Uiso 1 1 calc GR . . . .
H51B H 0.4409 0.0695 0.1878 0.032 Uiso 1 1 calc GR . . . .
H51C H 0.4786 0.1865 0.2337 0.032 Uiso 1 1 calc GR . . . .
C52 C 0.27132(17) 0.0280(3) 0.24871(17) 0.0203(5) Uani 1 1 d . . . . .
H52A H 0.2350 0.0102 0.2870 0.030 Uiso 1 1 calc GR . . . .
H52B H 0.2852 -0.0491 0.2246 0.030 Uiso 1 1 calc GR . . . .
H52C H 0.2435 0.0838 0.2112 0.030 Uiso 1 1 calc GR . . . .
C53 C 0.42511(17) -0.0209(3) 0.35007(16) 0.0191(5) Uani 1 1 d . . . . .
H53A H 0.4767 0.0127 0.3744 0.029 Uiso 1 1 calc GR . . . .
H53B H 0.4368 -0.0892 0.3172 0.029 Uiso 1 1 calc GR . . . .
H53C H 0.3917 -0.0510 0.3881 0.029 Uiso 1 1 calc GR . . . .
C60 C 0.52236(18) 0.3012(3) 0.37826(19) 0.0208(6) Uani 1 1 d . . . . .
H60A H 0.5431 0.2183 0.3695 0.031 Uiso 1 1 calc GR . . . .
H60B H 0.5611 0.3444 0.4146 0.031 Uiso 1 1 calc GR . . . .
H60C H 0.5161 0.3474 0.3312 0.031 Uiso 1 1 calc GR . . . .
C61 C 0.4402(2) 0.1885(3) 0.50087(18) 0.0244(6) Uani 1 1 d . . . . .
H61A H 0.3901 0.1817 0.5255 0.037 Uiso 1 1 calc GR . . . .
H61B H 0.4838 0.2254 0.5355 0.037 Uiso 1 1 calc GR . . . .
H61C H 0.4572 0.1062 0.4861 0.037 Uiso 1 1 calc GR . . . .
C62 C 0.39159(17) 0.4451(3) 0.44669(17) 0.0216(6) Uani 1 1 d . . . . .
H62A H 0.4035 0.5064 0.4094 0.032 Uiso 1 1 calc GR . . . .
H62B H 0.4233 0.4644 0.4946 0.032 Uiso 1 1 calc GR . . . .
H62C H 0.3330 0.4469 0.4525 0.032 Uiso 1 1 calc GR . . . .

loop_
_atom_site_aniso_label
_atom_site_aniso_U_11
_atom_site_aniso_U_22
_atom_site_aniso_U_33
_atom_site_aniso_U_23
_atom_site_aniso_U_13
_atom_site_aniso_U_12
Bi1 0.00759(5) 0.00838(5) 0.00886(5) -0.00013(3) -0.00062(3) 0.00059(3)
P1 0.0098(2) 0.0108(3) 0.0105(3) 0.0012(2) 0.00218(19) 0.0010(2)
P2 0.0096(2) 0.0092(3) 0.0098(2) 0.0008(2) 0.00104(19) 0.0011(2)
Si1 0.0125(3) 0.0119(3) 0.0120(3) -0.0014(2) -0.0005(2) 0.0037(2)
Si2 0.0092(3) 0.0168(3) 0.0136(3) -0.0031(2) -0.0020(2) 0.0026(2)
N1 0.0070(8) 0.0107(9) 0.0111(8) 0.0015(7) -0.0007(6) -0.0006(7)
N2 0.0131(9) 0.0107(9) 0.0093(8) -0.0006(7) 0.0017(7) -0.0007(7)
N3 0.0138(9) 0.0116(10) 0.0123(9) 0.0032(7) 0.0044(7) 0.0039(7)
N4 0.0108(8) 0.0081(8) 0.0120(8) 0.0012(7) 0.0029(7) -0.0002(7)
N5 0.0116(9) 0.0116(9) 0.0124(9) -0.0001(7) -0.0010(7) 0.0036(7)
C10 0.0088(9) 0.0150(11) 0.0166(11) -0.0001(9) -0.0028(8) -0.0006(8)
C11 0.0192(12) 0.0269(15) 0.0137(11) 0.0032(10) -0.0048(9) -0.0019(11)
C12 0.0117(11) 0.0258(14) 0.0260(14) 0.0008(11) -0.0007(10) 0.0063(10)
C13 0.0165(12) 0.0225(14) 0.0251(14) 0.0003(11) -0.0018(10) -0.0089(11)
C20 0.0139(10) 0.0117(10) 0.0113(10) -0.0019(8) 0.0013(8) 0.0011(9)
C21 0.0227(12) 0.0179(12) 0.0110(10) -0.0037(9) -0.0014(9) -0.0013(10)
C23 0.0180(12) 0.0139(11) 0.0170(12) -0.0043(9) 0.0014(9) -0.0029(9)
C22 0.0186(12) 0.0164(12) 0.0193(12) -0.0033(10) 0.0028(9) 0.0047(10)
C30 0.0145(11) 0.0116(11) 0.0151(11) 0.0047(8) 0.0023(9) 0.0007(8)
C31 0.0269(13) 0.0115(11) 0.0250(13) 0.0068(10) 0.0101(11) 0.0058(10)
C32 0.0206(14) 0.0223(14) 0.0413(19) 0.0148(13) 0.0124(13) 0.0026(12)
C33 0.046(2) 0.0215(16) 0.0173(13) 0.0062(12) -0.0074(13) -0.0004(15)
C40 0.0164(11) 0.0126(11) 0.0118(10) 0.0019(8) 0.0059(8) 0.0008(9)
C41 0.0266(14) 0.0232(14) 0.0122(11) 0.0058(10) 0.0048(10) 0.0073(11)
C42 0.0182(11) 0.0191(12) 0.0179(12) 0.0029(10) 0.0087(9) 0.0037(10)
C43 0.0277(15) 0.0160(12) 0.0288(15) -0.0028(11) 0.0145(12) -0.0085(11)
C51 0.0268(14) 0.0197(13) 0.0187(12) -0.0012(10) 0.0081(10) 0.0047(11)
C52 0.0190(12) 0.0180(13) 0.0226(13) -0.0079(10) -0.0035(10) 0.0013(10)
C53 0.0189(12) 0.0151(12) 0.0225(13) 0.0012(10) -0.0013(10) 0.0062(10)
C60 0.0126(11) 0.0241(15) 0.0252(14) -0.0059(10) -0.0001(10) 0.0006(9)
C61 0.0213(14) 0.0338(17) 0.0167(13) 0.0009(11) -0.0048(10) 0.0065(12)
C62 0.0169(12) 0.0225(14) 0.0239(13) -0.0096(11) -0.0049(10) 0.0035(10)

loop_
_atom_type_symbol
_atom_type_description
_atom_type_scat_dispersion_real
_atom_type_scat_dispersion_imag
_atom_type_scat_source
C C 0.0033 0.0016 'International Tables Vol C Tables 4.2.6.8 and 6.1.1.4'
H H 0.0000 0.0000 'International Tables Vol C Tables 4.2.6.8 and 6.1.1.4'
Bi Bi -4.1077 10.2566 'International Tables Vol C Tables 4.2.6.8 and 6.1.1.4'
N N 0.0061 0.0033 'International Tables Vol C Tables 4.2.6.8 and 6.1.1.4'
P P 0.1023 0.0942 'International Tables Vol C Tables 4.2.6.8 and 6.1.1.4'
Si Si 0.0817 0.0704 'International Tables Vol C Tables 4.2.6.8 and 6.1.1.4'

loop_
_geom_angle_atom_site_label_1
_geom_angle_atom_site_label_2
_geom_angle_atom_site_label_3
_geom_angle
_geom_angle_site_symmetry_1
_geom_angle_site_symmetry_3
_geom_angle_publ_flag
N3 Bi1 N1 60.97(7) . . ?
N3 Bi1 N4 98.90(8) . . ?
N4 Bi1 N1 61.64(7) . . ?
N5 Bi1 N1 150.20(7) . . ?
N5 Bi1 N3 101.08(8) . . ?
N5 Bi1 N4 101.88(8) . . ?
N1 P1 P2 41.77(7) . . ?
N2 P1 P2 40.73(7) . . ?
N2 P1 N1 82.48(10) . . ?
N3 P1 P2 103.36(8) . . ?
N3 P1 N1 95.81(11) . . ?
N3 P1 N2 105.50(11) . . ?
N1 P2 P1 41.70(7) . . ?
N2 P2 P1 40.86(7) . . ?
N2 P2 N1 82.55(10) . . ?
N4 P2 P1 102.91(8) . . ?
N4 P2 N1 97.42(10) . . ?
N4 P2 N2 103.22(10) . . ?
N5 Si1 C51 113.57(13) . . ?
N5 Si1 C52 111.46(12) . . ?
N5 Si1 C53 112.19(12) . . ?
C51 Si1 C52 105.37(14) . . ?
C53 Si1 C51 108.14(14) . . ?
C53 Si1 C52 105.58(13) . . ?
N5 Si2 C60 110.89(13) . . ?
N5 Si2 C61 113.74(13) . . ?
N5 Si2 C62 111.52(12) . . ?
C61 Si2 C60 104.49(15) . . ?
C62 Si2 C60 107.94(14) . . ?
C62 Si2 C61 107.87(15) . . ?
P1 N1 Bi1 88.82(8) . . ?
P1 N1 P2 96.53(10) . . ?
P2 N1 Bi1 88.59(8) . . ?
C10 N1 Bi1 125.42(15) . . ?
C10 N1 P1 123.30(16) . . ?
C10 N1 P2 124.16(17) . . ?
P2 N2 P1 98.41(11) . . ?
C20 N2 P1 125.39(17) . . ?
C20 N2 P2 124.21(17) . . ?
P1 N3 Bi1 110.27(11) . . ?
C30 N3 Bi1 126.92(16) . . ?
C30 N3 P1 121.45(18) . . ?
P2 N4 Bi1 109.63(10) . . ?
C40 N4 Bi1 124.54(16) . . ?
C40 N4 P2 119.71(16) . . ?
Si1 N5 Bi1 112.28(10) . . ?
Si2 N5 Bi1 126.93(12) . . ?
Si2 N5 Si1 120.78(12) . . ?
N1 C10 C11 108.7(2) . . ?
N1 C10 C12 109.7(2) . . ?
N1 C10 C13 108.2(2) . . ?
C11 C10 C12 110.3(2) . . ?
C11 C10 C13 109.8(2) . . ?
C13 C10 C12 110.1(2) . . ?
N2 C20 C21 108.6(2) . . ?
N2 C20 C23 108.8(2) . . ?
N2 C20 C22 110.5(2) . . ?
C21 C20 C23 109.4(2) . . ?
C21 C20 C22 110.1(2) . . ?
C22 C20 C23 109.4(2) . . ?
N3 C30 C31 110.4(2) . . ?
N3 C30 C32 110.7(2) . . ?
N3 C30 C33 109.0(2) . . ?
C31 C30 C32 107.5(2) . . ?
C31 C30 C33 110.4(2) . . ?
C32 C30 C33 108.8(3) . . ?
N4 C40 C41 110.9(2) . . ?
N4 C40 C42 109.8(2) . . ?
N4 C40 C43 109.1(2) . . ?
C42 C40 C41 108.9(2) . . ?
C42 C40 C43 108.8(2) . . ?
C43 C40 C41 109.3(2) . . ?

loop_
_geom_bond_atom_site_label_1
_geom_bond_atom_site_label_2
_geom_bond_distance
_geom_bond_site_symmetry_2
_geom_bond_publ_flag
Bi1 N1 2.733(2) . ?
Bi1 N3 2.222(2) . ?
Bi1 N4 2.236(2) . ?
Bi1 N5 2.217(2) . ?
P1 P2 2.6234(9) . ?
P1 N1 1.756(2) . ?
P1 N2 1.735(2) . ?
P1 N3 1.682(2) . ?
P2 N1 1.759(2) . ?
P2 N2 1.730(2) . ?
P2 N4 1.675(2) . ?
Si1 N5 1.744(2) . ?
Si1 C51 1.878(3) . ?
Si1 C52 1.883(3) . ?
Si1 C53 1.877(3) . ?
Si2 N5 1.743(2) . ?
Si2 C60 1.883(3) . ?
Si2 C61 1.882(3) . ?
Si2 C62 1.858(3) . ?
N1 C10 1.486(3) . ?
N2 C20 1.484(3) . ?
N3 C30 1.491(3) . ?
N4 C40 1.491(3) . ?
C10 C11 1.523(4) . ?
C10 C12 1.537(4) . ?
C10 C13 1.527(4) . ?
C20 C21 1.525(4) . ?
C20 C23 1.535(4) . ?
C20 C22 1.533(4) . ?
C30 C31 1.519(4) . ?
C30 C32 1.532(4) . ?
C30 C33 1.535(4) . ?
C40 C41 1.535(4) . ?
C40 C42 1.522(4) . ?
C40 C43 1.536(4) . ?
